data_7712278
loop_
_publ_author_name
'Choudhary, Savita'
'Nandikolla, Adinarayana'
'Shukla, Adarash Kumar'
'Chandrasekhar, K. V. G.'
'Bhattacharya, Anupam'

_publ_section_title
;
 Visible light sensing of ions by a cynoquinoxaline 1,4-dioxide-based
 probe and its applications
;
_journal_name_full 'Dalton Transactions'
_journal_paper_doi 10.1039/D2DT04143J
_journal_year 2023
_chemical_formula_moiety 'C9 H6 N4 O2'
_chemical_formula_sum 'C9 H6 N4 O2'
_chemical_formula_weight 202.18
_space_group_crystal_system monoclinic
_space_group_IT_number 14
_space_group_name_Hall '-P 2ybc'
_space_group_name_H-M_alt 'P 1 21/c 1'
_atom_sites_solution_hydrogens mixed
_atom_sites_solution_primary iterative
_audit_creation_date 2022-08-01
_audit_creation_method
;
Olex2 1.2
(compiled 2018.05.29 svn.r3508 for OlexSys, GUI svn.r5506)
;
_audit_update_record
;
2022-11-30 deposited with the CCDC.	2023-02-17 downloaded from the CCDC.
;
_cell_angle_alpha 90
_cell_angle_beta 95.712(2)
_cell_angle_gamma 90
_cell_formula_units_Z 4
_cell_length_a 4.89130(10)
_cell_length_b 9.7299(2)
_cell_length_c 17.6911(4)
_cell_measurement_reflns_used 2589
_cell_measurement_temperature 293(2)
_cell_measurement_theta_max 79.2050
_cell_measurement_theta_min 5.2260
_cell_volume 837.77(3)
_computing_cell_refinement 'CrysAlisPro 1.171.39.20a (Rigaku OD, 2015)'
_computing_data_collection 'CrysAlisPro 1.171.39.20a (Rigaku OD, 2015)'
_computing_data_reduction 'CrysAlisPro 1.171.39.20a (Rigaku OD, 2015)'
_computing_molecular_graphics 'Olex2 (Dolomanov et al., 2009)'
_computing_publication_material 'Olex2 (Dolomanov et al., 2009)'
_computing_structure_refinement 'ShelXL (Sheldrick, 2015)'
_computing_structure_solution 'olex2.solve (Bourhis et al., 2015)'
_diffrn_ambient_temperature 293(2)
_diffrn_detector 'CCD plate'
_diffrn_measured_fraction_theta_full 0.994
_diffrn_measured_fraction_theta_max 0.959
_diffrn_measurement_details
;
List of Runs (angles in degrees, time in seconds):

  # Type    Start    End  Width  t~exp~   \w     \q     \k     \f   Frames
#--------------------------------------------------------------------------
  1  \w    -28.00  52.00   0.50    1.26    --    0.00  77.00 -90.00  160
  2  \w    -19.00   6.00   0.50    1.26    --    0.00 -37.00 -60.00   50
  3  \w    -86.00 -32.00   0.50    1.26    --    0.00 -37.00 -60.00  108
  4  \w     92.00 165.00   0.50    5.05    --  107.20  30.00  90.00  146
  5  \w     39.00  73.00   0.50    5.05    --  107.20 -82.00 -30.00   68
  6  \w     65.00 132.00   0.50    5.05    --  107.20 -82.00-120.00  134
  7  \w     18.00 125.00   0.50    5.05    --  107.20 -82.00  30.00  214
  8  \w     18.00  90.00   0.50    5.05    --  107.20 -15.00 -90.00  144
  9  \w     99.00 130.00   0.50    5.05    --  107.20 -15.00 -90.00   62
 10  \w     85.00 124.00   0.50    5.05    --  107.20 -61.00  30.00   78
 11  \w     23.00  85.00   0.50    5.05    --  107.20 -45.00 150.00  124
 12  \w     94.00 119.00   0.50    5.05    --  107.20 -82.00 -30.00   50
 13  \w     90.00 131.00   0.50    5.05    --  107.20  30.00 150.00   82
;
_diffrn_measurement_device 'four-circle diffractometer'
_diffrn_measurement_device_type 'XtaLAB Pro: Kappa dual offset/far'
_diffrn_measurement_method '\w scans'
_diffrn_orient_matrix_type 'CrysAlisPro convention (1999,Acta A55,543-557)'
_diffrn_orient_matrix_UB_11 0.1766469000
_diffrn_orient_matrix_UB_12 -0.1124407000
_diffrn_orient_matrix_UB_13 0.0422601000
_diffrn_orient_matrix_UB_21 -0.1739619000
_diffrn_orient_matrix_UB_22 -0.1114600000
_diffrn_orient_matrix_UB_23 -0.0439074000
_diffrn_orient_matrix_UB_31 0.1967447000
_diffrn_orient_matrix_UB_32 0.0024379000
_diffrn_orient_matrix_UB_33 -0.0628093000
_diffrn_radiation_monochromator graphite
_diffrn_radiation_probe x-ray
_diffrn_radiation_type CuK\a
_diffrn_radiation_wavelength 1.54184
_diffrn_reflns_av_R_equivalents 0.0227
_diffrn_reflns_av_unetI/netI 0.0339
_diffrn_reflns_Laue_measured_fraction_full 0.994
_diffrn_reflns_Laue_measured_fraction_max 0.959
_diffrn_reflns_limit_h_max 6
_diffrn_reflns_limit_h_min -3
_diffrn_reflns_limit_k_max 12
_diffrn_reflns_limit_k_min -12
_diffrn_reflns_limit_l_max 20
_diffrn_reflns_limit_l_min -22
_diffrn_reflns_number 4265
_diffrn_reflns_point_group_measured_fraction_full 0.994
_diffrn_reflns_point_group_measured_fraction_max 0.959
_diffrn_reflns_theta_full 67.684
_diffrn_reflns_theta_max 79.541
_diffrn_reflns_theta_min 5.025
_diffrn_source 'fine-focus sealed X-ray tube'
_diffrn_source_type 'Enhance (Cu) X-ray Source'
_exptl_absorpt_coefficient_mu 1.009
_exptl_absorpt_correction_T_max 1.00000
_exptl_absorpt_correction_T_min 0.70159
_exptl_absorpt_correction_type multi-scan
_exptl_absorpt_process_details
;
CrysAlisPro 1.171.39.20a (Rigaku Oxford Diffraction, 2015)
Empirical absorption correction using spherical harmonics,
 implemented in SCALE3 ABSPACK scaling algorithm.
;
_exptl_crystal_colour 'metallic brownish brown'
_exptl_crystal_colour_lustre metallic
_exptl_crystal_colour_modifier brownish
_exptl_crystal_colour_primary brown
_exptl_crystal_density_diffrn 1.603
_exptl_crystal_description block
_exptl_crystal_F_000 416
_exptl_crystal_size_max 0.2
_exptl_crystal_size_mid 0.1
_exptl_crystal_size_min 0.1
_refine_diff_density_max 0.208
_refine_diff_density_min -0.339
_refine_diff_density_rms 0.071
_refine_ls_extinction_method none
_refine_ls_goodness_of_fit_ref 1.100
_refine_ls_hydrogen_treatment mixed
_refine_ls_matrix_type full
_refine_ls_number_parameters 141
_refine_ls_number_reflns 1751
_refine_ls_number_restraints 0
_refine_ls_restrained_S_all 1.100
_refine_ls_R_factor_all 0.0445
_refine_ls_R_factor_gt 0.0416
_refine_ls_shift/su_max 0.000
_refine_ls_shift/su_mean 0.000
_refine_ls_structure_factor_coef Fsqd
_refine_ls_weighting_details 'w=1/[\s^2^(Fo^2^)+(0.0620P)^2^+0.1910P] where P=(Fo^2^+2Fc^2^)/3'
_refine_ls_weighting_scheme calc
_refine_ls_wR_factor_gt 0.1115
_refine_ls_wR_factor_ref 0.1148
_reflns_Friedel_coverage 0.000
_reflns_number_gt 1588
_reflns_number_total 1751
_reflns_threshold_expression 'I > 2\s(I)'
_cod_data_source_file d2dt04143j2.cif
_cod_data_source_block exp_1179_2nh-nh2
_cod_database_code 7712278
_shelx_shelxl_version_number 2016/4
_shelx_space_group_comment
;
The symmetry employed for this shelxl refinement is uniquely defined
by the following loop, which should always be used as a source of
symmetry information in preference to the above space-group names.
They are only intended as comments.
;
_shelx_estimated_absorpt_t_max 0.906
_shelx_estimated_absorpt_t_min 0.824
_reflns_odcompleteness_completeness 99.14
_reflns_odcompleteness_iscentric 1
_reflns_odcompleteness_theta 71.98
_olex2_refinement_description
;
1. Fixed Uiso
 At 1.2 times of:
  All C(H) groups
 At 1.5 times of:
  All N(H) groups
2.a Aromatic/amide H refined with riding coordinates:
 C1C(H1C), C2C(H2C), C3C(H3C), C4C(H4C)
2.b Idealised tetrahedral OH refined as rotating group:
 N3N(H3NA)
;
_olex2_submission_special_instructions 'No special instructions were received'
_oxdiff_exptl_absorpt_empirical_details
;
Empirical correction (ABSPACK) includes:
- Absorption correction using spherical harmonics
- Frame scaling
;
_oxdiff_exptl_absorpt_empirical_full_max 1.418
_oxdiff_exptl_absorpt_empirical_full_min 0.710

loop_
_space_group_symop_operation_xyz
'x, y, z'
'-x, y+1/2, -z+1/2'
'-x, -y, -z'
'x, -y-1/2, z-1/2'

loop_
_atom_site_label
_atom_site_type_symbol
_atom_site_fract_x
_atom_site_fract_y
_atom_site_fract_z
_atom_site_U_iso_or_equiv
_atom_site_adp_type
_atom_site_occupancy
_atom_site_site_symmetry_order
_atom_site_calc_flag
_atom_site_refinement_flags_posn
_atom_site_refinement_flags_adp
_atom_site_refinement_flags_occupancy
_atom_site_disorder_assembly
_atom_site_disorder_group
O1O O 0.1630(2) 0.22936(10) 0.72204(6) 0.0308(3) Uani 1 1 d . . . . .
O2O O 0.7234(2) 0.59275(11) 0.56829(6) 0.0300(3) Uani 1 1 d . . . . .
N1N N 0.5868(2) 0.50491(11) 0.60303(6) 0.0221(3) Uani 1 1 d . . . . .
N2N N 0.2956(3) 0.80359(12) 0.66395(7) 0.0314(3) Uani 1 1 d . . . . .
N3N N 0.0651(2) 0.48572(12) 0.73757(7) 0.0250(3) Uani 1 1 d . . . . .
H3NA H 0.055145 0.569689 0.740156 0.038 Uiso 1 1 calc GR . . . .
H3NB H -0.003(4) 0.4143(19) 0.7592(10) 0.030(4) Uiso 1 1 d . . . . .
N4N N 0.2982(2) 0.31544(11) 0.68276(6) 0.0220(3) Uani 1 1 d . . . . .
C1C C 0.5169(3) 0.12799(14) 0.62338(8) 0.0267(3) Uani 1 1 d . . . . .
H1C H 0.418255 0.064743 0.649231 0.032 Uiso 1 1 calc R . . . .
C2C C 0.7002(3) 0.08415(15) 0.57472(8) 0.0318(3) Uani 1 1 d . . . . .
H2C H 0.726817 -0.009549 0.568085 0.038 Uiso 1 1 calc R . . . .
C3C C 0.8483(3) 0.17855(16) 0.53477(8) 0.0325(3) Uani 1 1 d . . . . .
H3C H 0.970741 0.146587 0.501802 0.039 Uiso 1 1 calc R . . . .
C4C C 0.8148(3) 0.31740(15) 0.54375(8) 0.0275(3) Uani 1 1 d . . . . .
H4C H 0.913910 0.379563 0.517294 0.033 Uiso 1 1 calc R . . . .
C5C C 0.3988(3) 0.54628(13) 0.64961(7) 0.0214(3) Uani 1 1 d . . . . .
C6C C 0.3526(3) 0.69067(14) 0.65618(7) 0.0236(3) Uani 1 1 d . . . . .
C7C C 0.2513(3) 0.45133(13) 0.69109(7) 0.0208(3) Uani 1 1 d . . . . .
C8C C 0.4803(2) 0.26968(13) 0.63365(7) 0.0217(3) Uani 1 1 d . . . . .
C9C C 0.6286(3) 0.36416(13) 0.59351(7) 0.0223(3) Uani 1 1 d . . . . .

loop_
_atom_site_aniso_label
_atom_site_aniso_U_11
_atom_site_aniso_U_22
_atom_site_aniso_U_33
_atom_site_aniso_U_23
_atom_site_aniso_U_13
_atom_site_aniso_U_12
O1O 0.0351(5) 0.0213(5) 0.0386(6) 0.0015(4) 0.0163(4) -0.0081(4)
O2O 0.0297(5) 0.0288(5) 0.0334(5) 0.0084(4) 0.0132(4) -0.0023(4)
N1N 0.0210(5) 0.0235(6) 0.0224(5) 0.0025(4) 0.0052(4) -0.0008(4)
N2N 0.0376(7) 0.0226(6) 0.0356(6) 0.0005(5) 0.0116(5) -0.0004(5)
N3N 0.0280(6) 0.0197(5) 0.0292(6) -0.0016(4) 0.0121(4) -0.0022(4)
N4N 0.0223(5) 0.0196(5) 0.0248(5) 0.0000(4) 0.0060(4) -0.0027(4)
C1C 0.0274(6) 0.0225(6) 0.0297(7) -0.0027(5) 0.0014(5) 0.0011(5)
C2C 0.0342(7) 0.0272(7) 0.0335(7) -0.0069(6) 0.0005(6) 0.0077(6)
C3C 0.0310(7) 0.0390(8) 0.0279(7) -0.0063(6) 0.0053(5) 0.0118(6)
C4C 0.0251(6) 0.0344(7) 0.0235(6) 0.0012(5) 0.0058(5) 0.0041(5)
C5C 0.0214(6) 0.0204(6) 0.0230(6) -0.0007(5) 0.0047(5) -0.0002(5)
C6C 0.0242(6) 0.0228(7) 0.0248(6) 0.0011(5) 0.0068(5) -0.0020(5)
C7C 0.0209(6) 0.0199(6) 0.0220(6) -0.0017(4) 0.0036(5) -0.0007(5)
C8C 0.0205(6) 0.0226(6) 0.0220(6) -0.0020(5) 0.0019(5) 0.0009(5)
C9C 0.0216(6) 0.0239(6) 0.0215(6) -0.0005(5) 0.0023(5) 0.0023(5)

loop_
_atom_type_symbol
_atom_type_description
_atom_type_scat_dispersion_real
_atom_type_scat_dispersion_imag
_atom_type_scat_source
C C 0.0181 0.0091 'International Tables Vol C Tables 4.2.6.8 and 6.1.1.4'
H H 0.0000 0.0000 'International Tables Vol C Tables 4.2.6.8 and 6.1.1.4'
N N 0.0311 0.0180 'International Tables Vol C Tables 4.2.6.8 and 6.1.1.4'
O O 0.0492 0.0322 'International Tables Vol C Tables 4.2.6.8 and 6.1.1.4'

loop_
_geom_angle_atom_site_label_1
_geom_angle_atom_site_label_2
_geom_angle_atom_site_label_3
_geom_angle
_geom_angle_site_symmetry_1
_geom_angle_site_symmetry_3
_geom_angle_publ_flag
O2O N1N C5C 120.80(11) . . ?
O2O N1N C9C 120.48(11) . . ?
C5C N1N C9C 118.71(11) . . ?
H3NA N3N H3NB 137.7 . . ?
C7C N3N H3NA 109.5 . . ?
C7C N3N H3NB 112.6(12) . . ?
O1O N4N C7C 117.88(11) . . ?
O1O N4N C8C 121.34(11) . . ?
C7C N4N C8C 120.77(11) . . ?
C2C C1C H1C 120.4 . . ?
C2C C1C C8C 119.11(13) . . ?
C8C C1C H1C 120.4 . . ?
C1C C2C H2C 119.5 . . ?
C1C C2C C3C 121.00(13) . . ?
C3C C2C H2C 119.5 . . ?
C2C C3C H3C 119.6 . . ?
C4C C3C C2C 120.83(13) . . ?
C4C C3C H3C 119.6 . . ?
C3C C4C H4C 120.5 . . ?
C3C C4C C9C 118.95(13) . . ?
C9C C4C H4C 120.5 . . ?
N1N C5C C6C 117.61(12) . . ?
N1N C5C C7C 122.07(12) . . ?
C7C C5C C6C 120.32(12) . . ?
N2N C6C C5C 174.27(14) . . ?
N3N C7C N4N 116.58(12) . . ?
N3N C7C C5C 124.77(12) . . ?
N4N C7C C5C 118.64(11) . . ?
N4N C8C C1C 119.83(12) . . ?
N4N C8C C9C 120.34(12) . . ?
C1C C8C C9C 119.83(12) . . ?
N1N C9C C4C 120.32(12) . . ?
N1N C9C C8C 119.40(11) . . ?
C4C C9C C8C 120.28(13) . . ?

loop_
_geom_bond_atom_site_label_1
_geom_bond_atom_site_label_2
_geom_bond_distance
_geom_bond_site_symmetry_2
_geom_bond_publ_flag
O1O N4N 1.3088(14) . ?
O2O N1N 1.2793(14) . ?
N1N C5C 1.3558(16) . ?
N1N C9C 1.3973(17) . ?
N2N C6C 1.1451(18) . ?
N3N H3NA 0.8200 . ?
N3N H3NB 0.875(19) . ?
N3N C7C 1.3294(16) . ?
N4N C7C 1.3525(16) . ?
N4N C8C 1.3784(17) . ?
C1C H1C 0.9300 . ?
C1C C2C 1.371(2) . ?
C1C C8C 1.4044(18) . ?
C2C H2C 0.9300 . ?
C2C C3C 1.403(2) . ?
C3C H3C 0.9300 . ?
C3C C4C 1.372(2) . ?
C4C H4C 0.9300 . ?
C4C C9C 1.4041(18) . ?
C5C C6C 1.4295(18) . ?
C5C C7C 1.4203(18) . ?
C8C C9C 1.4064(18) . ?

loop_
_geom_torsion_atom_site_label_1
_geom_torsion_atom_site_label_2
_geom_torsion_atom_site_label_3
_geom_torsion_atom_site_label_4
_geom_torsion
_geom_torsion_site_symmetry_1
_geom_torsion_site_symmetry_2
_geom_torsion_site_symmetry_3
_geom_torsion_site_symmetry_4
_geom_torsion_publ_flag
O1O N4N C7C N3N -1.60(17) . . . . ?
O1O N4N C7C C5C 179.23(11) . . . . ?
O1O N4N C8C C1C 1.95(18) . . . . ?
O1O N4N C8C C9C -178.33(11) . . . . ?
O2O N1N C5C C6C 2.16(17) . . . . ?
O2O N1N C5C C7C -177.63(11) . . . . ?
O2O N1N C9C C4C -2.06(18) . . . . ?
O2O N1N C9C C8C 178.59(10) . . . . ?
N1N C5C C7C N3N 179.94(12) . . . . ?
N1N C5C C7C N4N -0.96(19) . . . . ?
N4N C8C C9C N1N -0.92(18) . . . . ?
N4N C8C C9C C4C 179.73(11) . . . . ?
C1C C2C C3C C4C 0.4(2) . . . . ?
C1C C8C C9C N1N 178.80(10) . . . . ?
C1C C8C C9C C4C -0.55(19) . . . . ?
C2C C1C C8C N4N -179.55(12) . . . . ?
C2C C1C C8C C9C 0.73(19) . . . . ?
C2C C3C C4C C9C -0.2(2) . . . . ?
C3C C4C C9C N1N -179.04(12) . . . . ?
C3C C4C C9C C8C 0.3(2) . . . . ?
C5C N1N C9C C4C 177.84(11) . . . . ?
C5C N1N C9C C8C -1.51(18) . . . . ?
C6C C5C C7C N3N 0.1(2) . . . . ?
C6C C5C C7C N4N 179.25(10) . . . . ?
C7C N4N C8C C1C -177.23(11) . . . . ?
C7C N4N C8C C9C 2.48(18) . . . . ?
C8C N4N C7C N3N 177.62(11) . . . . ?
C8C N4N C7C C5C -1.56(18) . . . . ?
C8C C1C C2C C3C -0.7(2) . . . . ?
C9C N1N C5C C6C -177.74(11) . . . . ?
C9C N1N C5C C7C 2.47(18) . . . . ?
